data_7231646
loop_
_publ_author_name
'Dufaye, Maxime'
'Duval, Sylvain'
'Nursiah, Kelvinraj'
'Stoclet, Gregory'
'Trivelli, Xavier'
'Loiseau, Thierry'

_publ_section_title
;
 Bottom-up synthesis of functionalized {Ce4(SiW9O34)2(l)2}
 polyoxometalates
;
_journal_issue 44
_journal_name_full CrystEngComm
_journal_page_first 7144
_journal_paper_doi 10.1039/C8CE01447G
_journal_volume 20
_journal_year 2018
_chemical_formula_sum 'C10 H22 Ce4 K4 N2 Na4 O98 Si2 W18'
_chemical_formula_weight 5912.62
_space_group_crystal_system triclinic
_space_group_IT_number 2
_space_group_name_Hall '-P 1'
_space_group_name_H-M_alt 'P -1'
_symmetry_space_group_name_Hall '-P 1'
_symmetry_space_group_name_H-M 'P -1'
_atom_sites_solution_hydrogens geom
_atom_sites_solution_primary dual
_audit_creation_date 2018-02-06
_audit_creation_method
;
Olex2 1.2
(compiled 2017.08.10 svn.r3458 for OlexSys, GUI svn.r5381)
;
_audit_update_record
;
2018-06-21 deposited with the CCDC.
2018-10-11 downloaded from the CCDC.
;
_cell_angle_alpha 79.826(2)
_cell_angle_beta 74.283(2)
_cell_angle_gamma 65.695(2)
_cell_formula_units_Z 1
_cell_length_a 12.8048(9)
_cell_length_b 13.6116(9)
_cell_length_c 15.3227(11)
_cell_measurement_reflns_used 9926
_cell_measurement_temperature 296.15
_cell_measurement_theta_max 26.36
_cell_measurement_theta_min 2.49
_cell_volume 2336.5(3)
_computing_molecular_graphics 'Olex2 (Dolomanov et al., 2009)'
_computing_publication_material 'Olex2 (Dolomanov et al., 2009)'
_computing_structure_refinement 'XL (Sheldrick, 2008)'
_computing_structure_solution 'XT (Sheldrick, 2015)'
_diffrn_ambient_temperature 296.15
_diffrn_detector 'Bruker APEX2 area detector'
_diffrn_detector_area_resol_mean 7.9
_diffrn_detector_type 'CCD area detector'
_diffrn_measured_fraction_theta_full 0.996
_diffrn_measured_fraction_theta_max 0.992
_diffrn_measurement_device 'three-circle diffractometer'
_diffrn_measurement_device_type 'Bruker APEX-II CCD'
_diffrn_measurement_method '\f and \w scans'
_diffrn_radiation_monochromator 'mirror optics'
_diffrn_radiation_probe x-ray
_diffrn_radiation_type MoK\a
_diffrn_radiation_wavelength 0.71073
_diffrn_reflns_av_R_equivalents 0.0446
_diffrn_reflns_av_unetI/netI 0.0402
_diffrn_reflns_Laue_measured_fraction_full 0.996
_diffrn_reflns_Laue_measured_fraction_max 0.992
_diffrn_reflns_limit_h_max 15
_diffrn_reflns_limit_h_min -15
_diffrn_reflns_limit_k_max 16
_diffrn_reflns_limit_k_min -16
_diffrn_reflns_limit_l_max 18
_diffrn_reflns_limit_l_min -19
_diffrn_reflns_number 41566
_diffrn_reflns_point_group_measured_fraction_full 0.996
_diffrn_reflns_point_group_measured_fraction_max 0.992
_diffrn_reflns_theta_full 25.242
_diffrn_reflns_theta_max 26.390
_diffrn_reflns_theta_min 1.646
_diffrn_source 'microfocus sealed X-ray tube'
_diffrn_source_type 'Incoatec I\ms'
_diffrn_standards_number 0
_exptl_absorpt_coefficient_mu 24.303
_exptl_absorpt_correction_T_max 0.7454
_exptl_absorpt_correction_T_min 0.4116
_exptl_absorpt_correction_type multi-scan
_exptl_absorpt_process_details
'SADABS-2016/2 (Bruker,2016/2) was used for absorption correction. wR2(int) was 0.1161 before and 0.0682 after correction. The Ratio of minimum to maximum transmission is 0.5522. The \l/2 correction factor is Not present.'
_exptl_crystal_colour 'clear yellowish yellow'
_exptl_crystal_colour_lustre clear
_exptl_crystal_colour_modifier yellowish
_exptl_crystal_colour_primary yellow
_exptl_crystal_density_diffrn 4.202
_exptl_crystal_description plate
_exptl_crystal_F_000 2592
_exptl_crystal_size_max 0.06
_exptl_crystal_size_mid 0.06
_exptl_crystal_size_min 0.01
_refine_diff_density_max 1.850
_refine_diff_density_min -2.185
_refine_diff_density_rms 0.316
_refine_ls_extinction_method none
_refine_ls_goodness_of_fit_ref 1.035
_refine_ls_hydrogen_treatment constr
_refine_ls_matrix_type full
_refine_ls_number_parameters 644
_refine_ls_number_reflns 9482
_refine_ls_number_restraints 0
_refine_ls_restrained_S_all 1.035
_refine_ls_R_factor_all 0.0342
_refine_ls_R_factor_gt 0.0288
_refine_ls_shift/su_max 0.001
_refine_ls_shift/su_mean 0.000
_refine_ls_structure_factor_coef Fsqd
_refine_ls_weighting_details 'w=1/[\s^2^(Fo^2^)+(0.0515P)^2^+5.5997P] where P=(Fo^2^+2Fc^2^)/3'
_refine_ls_weighting_scheme calc
_refine_ls_wR_factor_gt 0.0828
_refine_ls_wR_factor_ref 0.0859
_reflns_Friedel_coverage 0.000
_reflns_number_gt 8361
_reflns_number_total 9482
_reflns_threshold_expression 'I > 2\s(I)'
_cod_data_source_file c8ce01447g2.cif
_cod_data_source_block test
_cod_depositor_comments
;
Adding full bibliography for 7231646--7231650.cif.

2023-11-23
Z value and formula fixed to values more according to usual
chemical conventions.                 miguel
;
_cod_original_formula_sum 'C5 H11 Ce2 K2 N Na2 O49 Si W9'
_cod_original_formula_weight 2956.31
_cod_original_formula_moiety 'C5 H11 Ce2 K2 N Na2 O48 Si W9, O'
_cod_original_formula_units_Z 2
_cod_database_code 7231646
_shelx_shelxl_version_number 2014/7
_shelx_space_group_comment
;
The symmetry employed for this shelxl refinement is uniquely defined
by the following loop, which should always be used as a source of
symmetry information in preference to the above space-group names.
They are only intended as comments.
;
_shelx_estimated_absorpt_t_max 0.793
_shelx_estimated_absorpt_t_min 0.323
_olex2_refinement_description
;
1. Fixed Uiso
 At 1.2 times of:
  All C(H,H) groups, All N(H,H,H) groups
2.a Secondary CH2 refined with riding coordinates:
 C2(H2A,H2B), C3(H3A,H3B), C4(H4A,H4B), C5(H5A,H5B)
2.b Idealised Me refined as rotating group:
 N1(H1A,H1B,H1C)
;
_olex2_exptl_crystal_mounting_method 'mitegen loop'
_olex2_submission_special_instructions 'No special instructions were received'

loop_
_space_group_symop_operation_xyz
'x, y, z'
'-x, -y, -z'

loop_
_atom_site_label
_atom_site_type_symbol
_atom_site_fract_x
_atom_site_fract_y
_atom_site_fract_z
_atom_site_U_iso_or_equiv
_atom_site_adp_type
_atom_site_occupancy
_atom_site_site_symmetry_order
_atom_site_calc_flag
_atom_site_refinement_flags_posn
_atom_site_refinement_flags_adp
_atom_site_refinement_flags_occupancy
W6 W 0.25816(3) 0.66484(3) 0.72118(2) 0.01500(8) Uani 1 1 d . . .
W8 W 0.21385(3) 0.29433(3) 0.58157(2) 0.01609(8) Uani 1 1 d . . .
W4 W 0.65494(3) 0.20933(3) 0.70856(2) 0.01531(8) Uani 1 1 d . . .
W9 W 0.47207(3) 0.12074(3) 0.61410(2) 0.01623(9) Uani 1 1 d . . .
W7 W 0.09509(3) 0.58024(3) 0.63585(2) 0.01590(8) Uani 1 1 d . . .
W1 W 0.38390(3) 0.18704(3) 0.85619(2) 0.01658(9) Uani 1 1 d . . .
W5 W 0.55772(3) 0.46720(3) 0.75930(2) 0.01466(8) Uani 1 1 d . . .
W3 W 0.11964(3) 0.36272(3) 0.82243(2) 0.01695(9) Uani 1 1 d . . .
W2 W 0.28407(3) 0.44309(3) 0.90827(2) 0.01687(8) Uani 1 1 d . . .
Ce2 Ce 0.52305(4) 0.68768(4) 0.59714(3) 0.01659(11) Uani 1 1 d . . .
Ce1 Ce 0.64298(4) 0.40612(3) 0.51708(3) 0.01354(10) Uani 1 1 d . . .
Si1 Si 0.37215(17) 0.38807(16) 0.67523(14) 0.0114(4) Uani 1 1 d . . .
K1 K -0.1958(3) 0.5759(3) 0.7983(3) 0.0837(10) Uani 1 1 d . . .
K2 K -0.2353(3) 0.8417(3) 0.6089(3) 0.0846(11) Uani 1 1 d . . .
O6 O 0.1377(4) 0.4358(4) 0.9162(3) 0.0160(11) Uani 1 1 d . . .
O13 O 0.1560(5) 0.2928(4) 0.7198(4) 0.0208(13) Uani 1 1 d . . .
O35 O 0.5234(4) 0.5798(4) 0.5104(3) 0.0141(11) Uani 1 1 d . . .
O23 O 0.3178(5) 0.1445(4) 0.6033(4) 0.0178(12) Uani 1 1 d . . .
O8 O 0.4030(5) 0.1308(4) 0.7500(4) 0.0191(12) Uani 1 1 d . . .
O17 O 0.4276(4) 0.5992(4) 0.7262(4) 0.0169(12) Uani 1 1 d . . .
O10 O 0.4391(5) 0.4400(4) 0.8507(4) 0.0189(12) Uani 1 1 d . . .
O33 O 0.5233(5) 0.1601(4) 0.4955(4) 0.0198(12) Uani 1 1 d . . .
O34 O 0.5941(5) 0.1438(4) 0.6474(4) 0.0196(12) Uani 1 1 d . . .
O12 O 0.0812(5) 0.4979(4) 0.7557(4) 0.0197(12) Uani 1 1 d . . .
O19 O 0.1118(5) 0.6842(4) 0.6980(4) 0.0201(12) Uani 1 1 d . . .
O11 O 0.2379(5) 0.5727(4) 0.8267(4) 0.0184(12) Uani 1 1 d . . .
O9 O 0.5310(5) 0.2007(5) 0.8131(4) 0.0207(12) Uani 1 1 d . . .
O27 O 0.3665(4) 0.3030(4) 0.6170(4) 0.0156(11) Uani 1 1 d . . .
O31 O 0.1616(5) 0.6258(5) 0.5256(4) 0.0237(13) Uani 1 1 d . . .
O25 O 0.5063(4) 0.3753(4) 0.6707(3) 0.0121(11) Uani 1 1 d . . .
O32 O 0.2938(5) 0.3084(5) 0.4670(4) 0.0208(12) Uani 1 1 d . . .
O30 O 0.3186(5) 0.7081(4) 0.6000(4) 0.0186(12) Uani 1 1 d . . .
O21 O 0.1332(5) 0.4442(4) 0.5906(4) 0.0190(12) Uani 1 1 d . . .
O15 O 0.6627(5) 0.3219(4) 0.7676(4) 0.0190(12) Uani 1 1 d . . .
O7 O 0.3117(4) 0.3590(4) 0.7803(4) 0.0154(11) Uani 1 1 d . . .
O29 O 0.6400(4) 0.4966(4) 0.6414(4) 0.0171(12) Uani 1 1 d . . .
O4 O 0.2149(5) 0.2311(4) 0.8819(4) 0.0189(12) Uani 1 1 d . . .
O28 O 0.7284(5) 0.2546(4) 0.5973(4) 0.0211(13) Uani 1 1 d . . .
O26 O 0.2973(4) 0.5133(4) 0.6439(4) 0.0146(11) Uani 1 1 d . . .
O5 O 0.3504(5) 0.2955(5) 0.9418(4) 0.0210(12) Uani 1 1 d . . .
O20 O -0.0521(5) 0.6445(5) 0.6375(4) 0.0232(13) Uani 1 1 d . . .
O16 O 0.6121(5) 0.5162(5) 0.8254(4) 0.0212(12) Uani 1 1 d . . .
O37 O 0.5941(6) 0.7272(5) 0.7164(4) 0.0313(15) Uani 1 1 d . . .
O24 O 0.5337(5) -0.0174(5) 0.6162(4) 0.0238(13) Uani 1 1 d . . .
O1 O 0.4189(5) 0.0735(5) 0.9297(4) 0.0252(14) Uani 1 1 d . . .
O18 O 0.2087(5) 0.7818(5) 0.7738(4) 0.0239(13) Uani 1 1 d . . .
O22 O 0.1058(5) 0.2618(5) 0.5619(4) 0.0254(14) Uani 1 1 d . . .
O2 O 0.2591(5) 0.4975(5) 1.0088(4) 0.0284(14) Uani 1 1 d . . .
O36 O 0.4124(5) 0.8266(5) 0.7039(4) 0.0294(14) Uani 1 1 d . . .
O14 O 0.7716(5) 0.1015(5) 0.7398(4) 0.0243(13) Uani 1 1 d . . .
O3 O -0.0171(5) 0.3620(5) 0.8743(4) 0.0293(15) Uani 1 1 d . . .
C1 C 0.4954(9) 0.8042(7) 0.7427(7) 0.031(2) Uani 1 1 d . . .
C2 C 0.4807(11) 0.8677(10) 0.8187(8) 0.049(3) Uani 1 1 d . . .
H2A H 0.4065 0.9294 0.8245 0.059 Uiso 1 1 calc R . .
H2B H 0.5433 0.8945 0.8051 0.059 Uiso 1 1 calc R . .
C3 C 0.4838(12) 0.7961(10) 0.9096(9) 0.059(3) Uani 1 1 d . . .
H3A H 0.5555 0.7316 0.9027 0.071 Uiso 1 1 calc R . .
H3B H 0.4827 0.8356 0.9569 0.071 Uiso 1 1 calc R . .
C4 C 0.3762(14) 0.7638(16) 0.9367(10) 0.089(5) Uani 1 1 d . . .
H4A H 0.3058 0.8283 0.9343 0.107 Uiso 1 1 calc R . .
H4B H 0.3835 0.7169 0.8927 0.107 Uiso 1 1 calc R . .
Na3 Na 1.0000 0.0000 0.5000 0.0564(17) Uani 1 2 d S T P
Na2 Na 0.9873(5) 0.0538(4) 0.7211(4) 0.0666(14) Uani 1 1 d . . .
O10W O 1.0333(6) -0.1507(6) 0.4292(5) 0.0421(18) Uani 1 1 d . . .
O9W O 0.9773(7) -0.0910(6) 0.6603(6) 0.059(2) Uani 1 1 d . . .
O11W O 1.2009(7) -0.0366(7) 0.5063(7) 0.069(3) Uani 1 1 d . . .
O12W O 1.2001(7) 0.0067(7) 0.6946(8) 0.073(3) Uani 1 1 d . . .
O6W O 0.9300(8) 0.2294(8) 0.7717(6) 0.067(3) Uani 1 1 d . . .
O8W O 0.9140(15) -0.0029(18) 0.8853(10) 0.196(10) Uani 1 1 d . . .
Na1 Na 1.0000 0.0000 1.0000 0.111(4) Uani 1 2 d S T P
O7W O 1.1330(10) 0.0593(10) 0.8902(8) 0.090(3) Uani 1 1 d . . .
O5W O 0.9207(11) 0.2089(11) 1.0436(8) 0.106(4) Uani 1 1 d . . .
O4W O 0.8731(6) 0.4320(7) 0.6601(6) 0.060(2) Uani 1 1 d . . .
O2W O -0.1951(11) 0.8286(12) 0.7892(8) 0.118(5) Uani 1 1 d . . .
O3W O 0.3084(7) 0.0060(8) 1.0939(6) 0.066(3) Uani 1 1 d . . .
O1W O -0.0569(11) 0.6619(9) 0.9030(7) 0.116(5) Uani 1 1 d . . .
N1 N 0.2568(12) 0.6908(10) 1.0631(8) 0.080(4) Uani 1 1 d . . .
H1A H 0.2503 0.6473 1.0296 0.096 Uiso 1 1 calc GR . .
H1B H 0.1943 0.7528 1.0664 0.096 Uiso 1 1 calc GR . .
H1C H 0.2609 0.6592 1.1188 0.096 Uiso 1 1 calc GR . .
C5 C 0.364(2) 0.712(2) 1.0213(12) 0.170(13) Uani 1 1 d . . .
H5A H 0.3716 0.7543 1.0623 0.204 Uiso 1 1 calc R . .
H5B H 0.4297 0.6433 1.0195 0.204 Uiso 1 1 calc R . .

loop_
_atom_site_aniso_label
_atom_site_aniso_U_11
_atom_site_aniso_U_22
_atom_site_aniso_U_33
_atom_site_aniso_U_23
_atom_site_aniso_U_13
_atom_site_aniso_U_12
W6 0.01399(16) 0.01576(17) 0.01413(18) -0.00259(13) -0.00047(13) -0.00567(13)
W8 0.01389(16) 0.02005(17) 0.01714(18) -0.00102(13) -0.00296(13) -0.00971(13)
W4 0.01272(15) 0.01645(17) 0.01633(18) 0.00268(13) -0.00416(13) -0.00613(13)
W9 0.01720(16) 0.01439(17) 0.01785(19) -0.00051(13) -0.00366(13) -0.00719(13)
W7 0.01093(15) 0.01758(17) 0.01820(19) 0.00061(13) -0.00227(13) -0.00586(13)
W1 0.01677(16) 0.01795(17) 0.01407(18) 0.00297(13) -0.00202(13) -0.00825(13)
W5 0.01455(15) 0.01900(17) 0.01247(18) -0.00015(13) -0.00361(13) -0.00844(13)
W3 0.01372(16) 0.02169(18) 0.01534(18) 0.00025(14) -0.00006(13) -0.00931(13)
W2 0.01814(17) 0.02162(18) 0.01142(18) -0.00188(13) -0.00003(13) -0.00996(14)
Ce2 0.0179(2) 0.0175(2) 0.0163(2) -0.00112(18) -0.00280(18) -0.00947(18)
Ce1 0.0123(2) 0.0156(2) 0.0125(2) -0.00004(18) -0.00291(17) -0.00545(17)
Si1 0.0097(10) 0.0147(11) 0.0110(11) 0.0012(9) -0.0020(8) -0.0069(8)
K1 0.068(2) 0.102(3) 0.086(3) -0.001(2) -0.0089(19) -0.045(2)
K2 0.066(2) 0.085(2) 0.092(3) -0.017(2) -0.0231(19) -0.0112(18)
O6 0.014(3) 0.028(3) 0.004(3) -0.004(2) 0.005(2) -0.009(2)
O13 0.024(3) 0.017(3) 0.028(3) 0.002(2) -0.012(3) -0.011(2)
O35 0.018(3) 0.019(3) 0.009(3) 0.002(2) -0.003(2) -0.012(2)
O23 0.019(3) 0.017(3) 0.018(3) 0.001(2) -0.003(2) -0.010(2)
O8 0.019(3) 0.016(3) 0.022(3) 0.003(2) -0.006(2) -0.008(2)
O17 0.015(3) 0.021(3) 0.014(3) -0.001(2) 0.001(2) -0.009(2)
O10 0.021(3) 0.024(3) 0.015(3) 0.003(2) -0.007(2) -0.012(2)
O33 0.021(3) 0.023(3) 0.014(3) 0.000(2) -0.004(2) -0.007(2)
O34 0.019(3) 0.019(3) 0.023(3) -0.003(2) -0.006(2) -0.008(2)
O12 0.018(3) 0.020(3) 0.019(3) 0.001(2) -0.005(2) -0.006(2)
O19 0.017(3) 0.021(3) 0.023(3) -0.007(2) -0.004(2) -0.005(2)
O11 0.019(3) 0.023(3) 0.012(3) 0.003(2) -0.003(2) -0.009(2)
O9 0.018(3) 0.028(3) 0.014(3) 0.002(2) -0.003(2) -0.009(2)
O27 0.017(3) 0.015(3) 0.020(3) -0.001(2) -0.008(2) -0.010(2)
O31 0.015(3) 0.030(3) 0.026(4) 0.006(3) -0.008(3) -0.010(3)
O25 0.008(2) 0.017(3) 0.009(3) 0.003(2) 0.000(2) -0.006(2)
O32 0.022(3) 0.025(3) 0.017(3) -0.003(2) -0.004(2) -0.010(2)
O30 0.025(3) 0.018(3) 0.015(3) 0.000(2) -0.004(2) -0.011(2)
O21 0.020(3) 0.022(3) 0.014(3) -0.002(2) -0.003(2) -0.007(2)
O15 0.015(3) 0.022(3) 0.021(3) -0.003(2) -0.004(2) -0.008(2)
O7 0.011(2) 0.020(3) 0.017(3) 0.001(2) -0.003(2) -0.009(2)
O29 0.016(3) 0.021(3) 0.017(3) 0.002(2) -0.007(2) -0.009(2)
O4 0.018(3) 0.021(3) 0.020(3) 0.004(2) -0.004(2) -0.012(2)
O28 0.014(3) 0.020(3) 0.024(3) 0.005(3) -0.002(2) -0.005(2)
O26 0.010(2) 0.016(3) 0.016(3) -0.001(2) -0.001(2) -0.004(2)
O5 0.025(3) 0.028(3) 0.014(3) 0.002(2) -0.005(2) -0.015(3)
O20 0.014(3) 0.027(3) 0.025(3) 0.000(3) -0.002(2) -0.007(2)
O16 0.025(3) 0.029(3) 0.014(3) 0.004(2) -0.008(2) -0.015(3)
O37 0.031(3) 0.034(4) 0.030(4) -0.008(3) -0.006(3) -0.011(3)
O24 0.028(3) 0.020(3) 0.023(3) -0.001(3) -0.001(3) -0.011(3)
O1 0.028(3) 0.022(3) 0.024(4) 0.007(3) -0.009(3) -0.010(3)
O18 0.024(3) 0.026(3) 0.023(3) -0.002(3) -0.002(3) -0.012(3)
O22 0.020(3) 0.032(3) 0.029(4) -0.002(3) -0.005(3) -0.017(3)
O2 0.031(3) 0.030(3) 0.027(4) -0.007(3) -0.008(3) -0.012(3)
O36 0.029(3) 0.027(3) 0.033(4) -0.005(3) -0.003(3) -0.012(3)
O14 0.021(3) 0.023(3) 0.029(4) 0.006(3) -0.009(3) -0.009(2)
O3 0.020(3) 0.037(4) 0.029(4) 0.000(3) 0.004(3) -0.017(3)
C1 0.042(6) 0.024(5) 0.031(6) -0.001(4) -0.010(5) -0.016(4)
C2 0.060(7) 0.051(7) 0.039(7) -0.022(6) -0.010(6) -0.017(6)
C3 0.077(9) 0.056(8) 0.049(8) -0.009(6) -0.029(7) -0.019(7)
C4 0.082(11) 0.146(16) 0.051(10) -0.018(10) 0.006(8) -0.064(12)
Na3 0.059(4) 0.051(4) 0.066(5) -0.006(3) -0.020(4) -0.023(3)
Na2 0.064(3) 0.068(3) 0.076(4) -0.005(3) -0.023(3) -0.029(3)
O10W 0.023(3) 0.037(4) 0.067(6) -0.009(4) -0.009(3) -0.010(3)
O9W 0.058(5) 0.043(5) 0.063(6) -0.001(4) -0.010(4) -0.010(4)
O11W 0.038(5) 0.068(6) 0.083(7) -0.034(5) 0.003(4) -0.001(4)
O12W 0.045(5) 0.043(5) 0.128(9) 0.012(5) -0.019(5) -0.022(4)
O6W 0.075(6) 0.080(7) 0.070(7) -0.011(5) -0.028(5) -0.045(5)
O8W 0.183(16) 0.38(3) 0.093(11) 0.110(15) -0.082(11) -0.20(2)
Na1 0.110(8) 0.171(11) 0.085(7) 0.010(7) -0.037(6) -0.083(8)
O7W 0.092(8) 0.107(9) 0.095(9) -0.016(7) -0.013(6) -0.063(7)
O5W 0.097(9) 0.131(11) 0.079(8) -0.016(8) 0.014(7) -0.050(8)
O4W 0.033(4) 0.073(6) 0.080(7) -0.031(5) -0.015(4) -0.016(4)
O2W 0.096(9) 0.157(12) 0.105(10) -0.082(9) -0.019(7) -0.024(9)
O3W 0.050(5) 0.084(7) 0.046(5) 0.028(5) -0.001(4) -0.029(5)
O1W 0.138(11) 0.064(7) 0.064(7) 0.004(6) 0.044(7) -0.004(7)
N1 0.130(12) 0.077(9) 0.054(8) 0.002(6) -0.020(8) -0.063(9)
C5 0.23(3) 0.32(4) 0.051(12) 0.079(17) -0.053(15) -0.22(3)

loop_
_atom_type_symbol
_atom_type_description
_atom_type_scat_dispersion_real
_atom_type_scat_dispersion_imag
_atom_type_scat_source
C C 0.0033 0.0016 'International Tables Vol C Tables 4.2.6.8 and 6.1.1.4'
H H 0.0000 0.0000 'International Tables Vol C Tables 4.2.6.8 and 6.1.1.4'
Ce Ce -0.2486 2.6331 'International Tables Vol C Tables 4.2.6.8 and 6.1.1.4'
K K 0.2009 0.2494 'International Tables Vol C Tables 4.2.6.8 and 6.1.1.4'
N N 0.0061 0.0033 'International Tables Vol C Tables 4.2.6.8 and 6.1.1.4'
Na Na 0.0362 0.0249 'International Tables Vol C Tables 4.2.6.8 and 6.1.1.4'
O O 0.0106 0.0060 'International Tables Vol C Tables 4.2.6.8 and 6.1.1.4'
Si Si 0.0817 0.0704 'International Tables Vol C Tables 4.2.6.8 and 6.1.1.4'
W W -0.8490 6.8722 'International Tables Vol C Tables 4.2.6.8 and 6.1.1.4'

loop_
_geom_angle_atom_site_label_1
_geom_angle_atom_site_label_2
_geom_angle_atom_site_label_3
_geom_angle
_geom_angle_site_symmetry_1
_geom_angle_site_symmetry_3
Ce2 W6 Ce1 63.134(11) . 2_666
O17 W6 Ce2 41.94(15) . .
O17 W6 Ce1 86.54(16) . 2_666
O17 W6 O26 86.5(2) . .
O19 W6 Ce2 137.50(17) . .
O19 W6 Ce1 80.39(17) . 2_666
O19 W6 O17 160.9(2) . .
O19 W6 O26 74.4(2) . .
O11 W6 Ce2 126.91(16) . .
O11 W6 Ce1 127.29(17) . 2_666
O11 W6 O17 85.0(2) . .
O11 W6 O19 91.9(2) . .
O11 W6 O30 159.1(2) . .
O11 W6 O26 83.8(2) . .
O30 W6 Ce2 43.38(16) . .
O30 W6 Ce1 35.15(16) . 2_666
O30 W6 O17 82.8(2) . .
O30 W6 O19 94.2(2) . .
O30 W6 O26 78.6(2) . .
O26 W6 Ce2 91.56(12) . .
O26 W6 Ce1 43.73(12) . 2_666
O18 W6 Ce2 94.46(19) . .
O18 W6 Ce1 134.97(19) . 2_666
O18 W6 O17 102.3(2) . .
O18 W6 O19 96.8(2) . .
O18 W6 O11 97.6(3) . .
O18 W6 O30 101.5(3) . .
O18 W6 O26 171.2(2) . .
O13 W8 K2 140.72(16) . 2_566
O13 W8 O27 81.1(2) . .
O23 W8 K2 74.88(17) . 2_566
O23 W8 O13 85.6(2) . .
O23 W8 O27 74.6(2) . .
O27 W8 K2 124.00(15) . 2_566
O32 W8 K2 53.97(18) . 2_566
O32 W8 O13 163.6(2) . .
O32 W8 O23 94.3(2) . .
O32 W8 O27 83.1(2) . .
O32 W8 O21 93.9(2) . .
O21 W8 K2 123.16(18) . 2_566
O21 W8 O13 81.8(2) . .
O21 W8 O23 161.4(2) . .
O21 W8 O27 89.9(2) . .
O22 W8 K2 53.4(2) . 2_566
O22 W8 O13 95.8(3) . .
O22 W8 O23 94.6(3) . .
O22 W8 O27 168.9(2) . .
O22 W8 O32 100.6(3) . .
O22 W8 O21 100.2(3) . .
O34 W4 Ce1 87.02(17) . .
O34 W4 O9 85.4(2) . .
O34 W4 O25 86.1(2) . .
O34 W4 O15 158.5(2) . .
O9 W4 Ce1 129.89(16) . .
O9 W4 O25 83.6(2) . .
O9 W4 O15 87.4(2) . .
O25 W4 Ce1 46.45(12) . .
O15 W4 Ce1 82.11(16) . .
O15 W4 O25 73.0(2) . .
O28 W4 Ce1 30.80(16) . .
O28 W4 O34 89.0(2) . .
O28 W4 O9 160.4(2) . .
O28 W4 O25 77.3(2) . .
O28 W4 O15 91.0(2) . .
O14 W4 Ce1 130.9(2) . .
O14 W4 O34 102.4(3) . .
O14 W4 O9 99.0(3) . .
O14 W4 O25 171.3(2) . .
O14 W4 O15 98.7(3) . .
O14 W4 O28 100.5(3) . .
O23 W9 K2 130.16(17) . 1_645
O23 W9 O8 86.2(2) . .
O23 W9 O34 159.2(2) . .
O23 W9 O27 73.6(2) . .
O8 W9 K2 101.61(16) . 1_645
O8 W9 O27 80.2(2) . .
O33 W9 K2 92.15(18) . 1_645
O33 W9 O23 95.7(2) . .
O33 W9 O8 160.3(2) . .
O33 W9 O34 90.6(2) . .
O33 W9 O27 81.5(2) . .
O34 W9 K2 69.11(17) . 1_645
O34 W9 O8 81.4(2) . .
O34 W9 O27 87.8(2) . .
O27 W9 K2 156.08(13) . 1_645
O24 W9 K2 31.2(2) . 1_645
O24 W9 O23 99.4(2) . .
O24 W9 O8 96.8(2) . .
O24 W9 O33 102.2(3) . .
O24 W9 O34 98.6(3) . .
O24 W9 O27 172.5(2) . .
Ce1 W7 K1 177.91(6) 2_666 .
O12 W7 Ce1 127.87(15) . 2_666
O12 W7 K1 53.98(16) . .
O12 W7 O26 82.4(2) . .
O19 W7 Ce1 82.67(16) . 2_666
O19 W7 K1 96.71(17) . .
O19 W7 O12 86.2(2) . .
O19 W7 O26 73.0(2) . .
O31 W7 Ce1 32.35(17) . 2_666
O31 W7 K1 145.92(18) . .
O31 W7 O12 159.7(2) . .
O31 W7 O19 93.2(3) . .
O31 W7 O21 89.9(3) . .
O31 W7 O26 78.0(2) . .
O21 W7 Ce1 88.31(16) . 2_666
O21 W7 K1 92.96(17) . .
O21 W7 O12 83.4(2) . .
O21 W7 O19 157.7(2) . .
O21 W7 O26 86.1(2) . .
O26 W7 Ce1 45.60(12) . 2_666
O26 W7 K1 136.12(14) . .
O20 W7 Ce1 134.28(19) . 2_666
O20 W7 K1 43.8(2) . .
O20 W7 O12 97.7(2) . .
O20 W7 O19 98.5(3) . .
O20 W7 O31 102.5(3) . .
O20 W7 O21 102.3(3) . .
O20 W7 O26 171.5(2) . .
O8 W1 O9 90.4(2) . .
O8 W1 O7 87.1(2) . .
O8 W1 O4 92.2(2) . .
O8 W1 O5 159.5(2) . .
O9 W1 O7 84.0(2) . .
O9 W1 O4 157.7(2) . .
O9 W1 O5 85.0(2) . .
O4 W1 O7 73.97(19) . .
O4 W1 O5 84.9(2) . .
O5 W1 O7 72.6(2) . .
O1 W1 O8 102.3(3) . .
O1 W1 O9 101.3(3) . .
O1 W1 O7 169.0(2) . .
O1 W1 O4 99.8(2) . .
O1 W1 O5 98.2(3) . .
O17 W5 Ce2 42.33(15) . .
O17 W5 O25 86.4(2) . .
O10 W5 Ce2 127.07(17) . .
O10 W5 O17 84.7(2) . .
O10 W5 O25 83.1(2) . .
O10 W5 O15 92.3(2) . .
O10 W5 O29 159.1(2) . .
O25 W5 Ce2 91.65(12) . .
O15 W5 Ce2 136.86(17) . .
O15 W5 O17 160.9(2) . .
O15 W5 O25 74.5(2) . .
O15 W5 O29 93.6(2) . .
O29 W5 Ce2 43.33(16) . .
O29 W5 O17 83.2(2) . .
O29 W5 O25 79.16(19) . .
O16 W5 Ce2 94.12(18) . .
O16 W5 O17 102.0(2) . .
O16 W5 O10 98.3(2) . .
O16 W5 O25 171.5(2) . .
O16 W5 O15 97.1(2) . .
O16 W5 O29 100.9(2) . .
O6 W3 K1 96.40(16) . .
O6 W3 O7 72.8(2) . .
O13 W3 K1 97.87(18) . .
O13 W3 O6 159.8(2) . .
O13 W3 O12 91.4(2) . .
O13 W3 O7 87.0(2) . .
O13 W3 O4 90.7(2) . .
O12 W3 K1 52.00(17) . .
O12 W3 O6 86.1(2) . .
O12 W3 O7 84.4(2) . .
O12 W3 O4 158.1(2) . .
O7 W3 K1 136.04(14) . .
O4 W3 K1 148.87(16) . .
O4 W3 O6 84.4(2) . .
O4 W3 O7 74.0(2) . .
O3 W3 K1 49.8(2) . .
O3 W3 O6 98.1(3) . .
O3 W3 O13 102.0(3) . .
O3 W3 O12 101.7(3) . .
O3 W3 O7 168.9(3) . .
O3 W3 O4 99.2(3) . .
O6 W2 O10 156.8(2) . .
O6 W2 O11 88.1(2) . .
O6 W2 O7 75.4(2) . .
O10 W2 O11 82.2(2) . .
O10 W2 O7 82.4(2) . .
O11 W2 O7 82.5(2) . .
O5 W2 O6 91.6(2) . .
O5 W2 O10 89.3(2) . .
O5 W2 O11 157.1(2) . .
O5 W2 O7 75.4(2) . .
O2 W2 O6 101.6(3) . .
O2 W2 O10 101.0(3) . .
O2 W2 O11 101.4(3) . .
O2 W2 O7 175.1(2) . .
O2 W2 O5 101.0(3) . .
W6 Ce2 Ce1 60.620(12) . 2_666
W5 Ce2 W6 65.610(11) . .
W5 Ce2 Ce1 91.483(13) . 2_666
O35 Ce2 W6 84.16(13) . .
O35 Ce2 W5 84.37(13) . .
O35 Ce2 Ce1 30.34(14) . 2_666
O35 Ce2 O17 89.08(18) . .
O35 Ce2 O33 98.3(2) . 2_666
O35 Ce2 O32 99.10(19) . 2_666
O35 Ce2 O30 68.49(19) . .
O35 Ce2 O29 69.03(18) . .
O35 Ce2 O37 152.2(2) . .
O35 Ce2 O36 148.8(2) . .
O35 Ce2 C1 166.8(2) . .
O17 Ce2 W6 33.25(12) . .
O17 Ce2 W5 33.29(12) . .
O17 Ce2 Ce1 79.09(13) . 2_666
O17 Ce2 O30 62.85(17) . .
O17 Ce2 O29 63.12(18) . .
O17 Ce2 O37 82.2(2) . .
O17 Ce2 C1 77.7(2) . .
O33 Ce2 W6 107.42(14) 2_666 .
O33 Ce2 W5 172.35(14) 2_666 .
O33 Ce2 Ce1 87.42(14) 2_666 2_666
O33 Ce2 O17 139.25(19) 2_666 .
O33 Ce2 O32 79.1(2) 2_666 2_666
O33 Ce2 O30 82.72(18) 2_666 .
O33 Ce2 O29 155.96(19) 2_666 .
O33 Ce2 O37 105.5(2) 2_666 .
O33 Ce2 O36 77.6(2) 2_666 .
O33 Ce2 C1 91.5(2) 2_666 .
O32 Ce2 W6 172.33(14) 2_666 .
O32 Ce2 W5 107.64(14) 2_666 .
O32 Ce2 Ce1 124.73(14) 2_666 2_666
O32 Ce2 O17 139.40(18) 2_666 .
O32 Ce2 O30 156.23(18) 2_666 .
O32 Ce2 O29 82.79(18) 2_666 .
O32 Ce2 O37 72.1(2) 2_666 .
O32 Ce2 O36 110.2(2) 2_666 .
O32 Ce2 C1 91.4(2) 2_666 .
O30 Ce2 W6 31.36(12) . .
O30 Ce2 W5 91.70(12) . .
O30 Ce2 Ce1 38.64(13) . 2_666
O30 Ce2 C1 104.3(2) . .
O29 Ce2 W6 91.99(12) . .
O29 Ce2 W5 31.52(13) . .
O29 Ce2 Ce1 90.07(12) . 2_666
O29 Ce2 O30 109.58(17) . .
O29 Ce2 C1 104.7(2) . .
O37 Ce2 W6 101.79(15) . .
O37 Ce2 W5 73.85(15) . .
O37 Ce2 Ce1 161.16(15) . 2_666
O37 Ce2 O30 128.1(2) . .
O37 Ce2 O29 83.51(19) . .
O37 Ce2 C1 27.0(2) . .
O36 Ce2 W6 68.14(14) . .
O36 Ce2 W5 96.35(15) . .
O36 Ce2 Ce1 118.70(14) . 2_666
O36 Ce2 O17 75.77(19) . .
O36 Ce2 O30 80.30(19) . .
O36 Ce2 O29 123.9(2) . .
O36 Ce2 O37 53.4(2) . .
O36 Ce2 C1 26.4(2) . .
C1 Ce2 W6 84.5(2) . .
C1 Ce2 W5 84.81(19) . .
C1 Ce2 Ce1 142.8(2) . 2_666
W4 Ce1 W6 123.422(14) . 2_666
W4 Ce1 Ce1 117.992(18) . 2_666
W7 Ce1 W6 55.241(10) 2_666 2_666
W7 Ce1 W4 121.646(14) 2_666 .
W7 Ce1 Ce1 120.360(19) 2_666 2_666
Ce1 Ce1 W6 92.248(16) 2_666 2_666
O35 Ce1 W6 79.30(14) 2_666 2_666
O35 Ce1 W6 104.34(13) . 2_666
O35 Ce1 W4 98.16(13) 2_666 .
O35 Ce1 W4 128.40(13) . .
O35 Ce1 W7 100.19(13) . 2_666
O35 Ce1 W7 130.50(13) 2_666 2_666
O35 Ce1 Ce1 35.20(12) . 2_666
O35 Ce1 Ce1 35.57(14) 2_666 2_666
O35 Ce1 O35 70.8(2) 2_666 .
O35 Ce1 O31 152.3(2) 2_666 2_666
O35 Ce1 O31 115.01(19) . 2_666
O35 Ce1 O25 71.39(17) 2_666 .
O35 Ce1 O25 89.29(17) . .
O35 Ce1 O30 69.61(19) 2_666 2_666
O35 Ce1 O30 121.29(18) . 2_666
O35 Ce1 O29 68.93(18) . .
O35 Ce1 O29 120.10(19) 2_666 .
O35 Ce1 O28 113.92(19) 2_666 .
O35 Ce1 O26 91.13(17) 2_666 2_666
O35 Ce1 O26 72.92(17) . 2_666
O31 Ce1 W6 73.07(15) 2_666 2_666
O31 Ce1 W4 97.80(14) 2_666 .
O31 Ce1 W7 25.02(14) 2_666 2_666
O31 Ce1 Ce1 143.25(14) 2_666 2_666
O31 Ce1 O25 133.36(18) 2_666 .
O31 Ce1 O30 85.7(2) 2_666 2_666
O31 Ce1 O29 85.8(2) 2_666 .
O31 Ce1 O26 66.85(18) 2_666 2_666
O25 Ce1 W6 141.44(11) . 2_666
O25 Ce1 W4 41.37(11) . .
O25 Ce1 W7 157.96(11) . 2_666
O25 Ce1 Ce1 78.32(11) . 2_666
O30 Ce1 W6 27.10(12) 2_666 2_666
O30 Ce1 W4 98.70(13) 2_666 .
O30 Ce1 W7 75.89(13) 2_666 2_666
O30 Ce1 Ce1 96.16(13) 2_666 2_666
O30 Ce1 O25 116.04(17) 2_666 .
O30 Ce1 O29 168.97(18) 2_666 .
O30 Ce1 O26 66.47(17) 2_666 2_666
O29 Ce1 W6 152.79(12) . 2_666
O29 Ce1 W4 75.47(12) . .
O29 Ce1 W7 98.97(12) . 2_666
O29 Ce1 Ce1 94.86(12) . 2_666
O29 Ce1 O25 65.78(16) . .
O29 Ce1 O26 116.22(17) . 2_666
O28 Ce1 W6 105.29(16) . 2_666
O28 Ce1 W4 25.18(14) . .
O28 Ce1 W7 97.50(14) . 2_666
O28 Ce1 Ce1 141.53(14) . 2_666
O28 Ce1 O35 150.3(2) . .
O28 Ce1 O31 75.2(2) . 2_666
O28 Ce1 O25 66.54(18) . .
O28 Ce1 O30 86.0(2) . 2_666
O28 Ce1 O29 85.0(2) . .
O28 Ce1 O26 133.88(18) . 2_666
O26 Ce1 W6 39.59(12) 2_666 2_666
O26 Ce1 W4 158.56(11) 2_666 .
O26 Ce1 W7 41.83(11) 2_666 2_666
O26 Ce1 Ce1 80.28(11) 2_666 2_666
O26 Ce1 O25 158.60(15) 2_666 .
O27 Si1 O25 113.3(3) . .
O27 Si1 O7 104.3(3) . .
O27 Si1 O26 112.2(3) . .
O25 Si1 O7 109.0(3) . .
O26 Si1 O25 108.5(3) . .
O26 Si1 O7 109.4(3) . .
W7 K1 W3 56.40(5) . .
W7 K1 K2 64.92(7) . .
W3 K1 K2 121.06(9) . .
O12 K1 W7 30.38(10) . .
O12 K1 W3 27.90(10) . .
O12 K1 K2 93.53(13) . .
O12 K1 O2W 84.8(2) . .
O12 K1 O1W 56.9(2) . .
O20 K1 W7 24.07(11) . .
O20 K1 W3 80.11(14) . .
O20 K1 K2 42.21(13) . .
O20 K1 O12 54.41(16) . .
O20 K1 O37 85.77(19) . 1_455
O20 K1 O2 155.8(2) . 2_567
O20 K1 O3 103.88(19) . .
O20 K1 O2W 62.6(2) . .
O20 K1 O1W 82.0(2) . .
O16 K1 W7 146.52(18) 1_455 .
O16 K1 W3 122.11(17) 1_455 .
O16 K1 K2 109.16(16) 1_455 .
O16 K1 O12 146.4(2) 1_455 .
O16 K1 O20 133.3(2) 1_455 .
O16 K1 O37 61.48(18) 1_455 1_455
O16 K1 O2 70.51(18) 1_455 2_567
O16 K1 O3 99.81(19) 1_455 .
O16 K1 O4W 76.2(2) 1_455 1_455
O16 K1 O2W 128.7(3) 1_455 .
O16 K1 O1W 143.2(2) 1_455 .
O37 K1 W7 109.83(16) 1_455 .
O37 K1 W3 161.87(18) 1_455 .
O37 K1 K2 48.60(14) 1_455 .
O37 K1 O12 140.2(2) 1_455 .
O37 K1 O3 159.5(2) 1_455 .
O37 K1 O2W 75.0(3) 1_455 .
O37 K1 O1W 123.5(2) 1_455 .
O2 K1 W7 134.01(16) 2_567 .
O2 K1 W3 82.16(15) 2_567 .
O2 K1 K2 145.63(18) 2_567 .
O2 K1 O12 104.29(19) 2_567 .
O2 K1 O37 114.4(2) 2_567 1_455
O2 K1 O3 61.80(18) 2_567 .
O2 K1 O2W 108.2(3) 2_567 .
O2 K1 O1W 75.8(2) 2_567 .
O3 K1 W7 80.72(13) . .
O3 K1 W3 24.75(10) . .
O3 K1 K2 145.63(15) . .
O3 K1 O12 52.60(15) . .
O3 K1 O2W 125.5(3) . .
O3 K1 O1W 76.3(2) . .
O4W K1 W7 71.27(18) 1_455 .
O4W K1 W3 75.20(18) 1_455 .
O4W K1 K2 92.0(2) 1_455 .
O4W K1 O12 78.7(2) 1_455 .
O4W K1 O20 70.8(2) 1_455 .
O4W K1 O37 89.5(2) 1_455 1_455
O4W K1 O2 119.9(3) 1_455 2_567
O4W K1 O3 77.0(2) 1_455 .
O4W K1 O2W 131.5(3) 1_455 .
O4W K1 O1W 135.6(3) 1_455 .
O2W K1 W7 71.7(2) . .
O2W K1 W3 107.8(2) . .
O2W K1 K2 43.7(2) . .
O1W K1 W7 69.85(18) . .
O1W K1 W3 65.8(2) . .
O1W K1 K2 90.47(19) . .
O1W K1 O2W 50.5(3) . .
W8 K2 W9 105.81(8) 2_566 1_465
W8 K2 Ce2 54.90(5) 2_566 1_455
W8 K2 K1 96.48(10) 2_566 .
W8 K2 Na3 102.91(9) 2_566 1_465
W9 K2 Ce2 83.76(6) 1_465 1_455
W9 K2 K1 126.30(11) 1_465 .
W9 K2 Na3 93.91(8) 1_465 1_465
K1 K2 Ce2 70.30(8) . 1_455
K1 K2 Na3 128.00(9) . 1_465
O32 K2 W8 29.64(11) 2_566 2_566
O32 K2 W9 103.04(14) 2_566 1_465
O32 K2 Ce2 27.90(12) 2_566 1_455
O32 K2 K1 74.51(14) 2_566 .
O32 K2 O37 54.99(18) 2_566 1_455
O32 K2 Na3 132.30(16) 2_566 1_465
O32 K2 O11W 120.8(2) 2_566 2_666
O20 K2 W8 80.57(15) . 2_566
O20 K2 W9 169.97(18) . 1_465
O20 K2 Ce2 94.04(15) . 1_455
O20 K2 K1 44.23(14) . .
O20 K2 O32 78.56(19) . 2_566
O20 K2 O37 86.26(19) . 1_455
O20 K2 O22 68.63(19) . 2_566
O20 K2 Na3 92.12(15) . 1_465
O20 K2 O11W 124.4(2) . 2_666
O20 K2 O2W 71.0(3) . .
O37 K2 W8 84.55(15) 1_455 2_566
O37 K2 W9 86.66(14) 1_455 1_465
O37 K2 Ce2 32.60(12) 1_455 1_455
O37 K2 K1 47.14(13) 1_455 .
O37 K2 Na3 172.02(17) 1_455 1_465
O24 K2 W8 95.15(16) 1_465 2_566
O24 K2 W9 18.68(12) 1_465 1_465
O24 K2 Ce2 65.19(13) 1_465 1_455
O24 K2 K1 114.11(17) 1_465 .
O24 K2 O32 86.23(19) 1_465 2_566
O24 K2 O20 156.3(2) 1_465 .
O24 K2 O37 70.04(18) 1_465 1_455
O24 K2 O22 116.6(2) 1_465 2_566
O24 K2 Na3 111.57(16) 1_465 1_465
O24 K2 O11W 79.1(2) 1_465 2_666
O24 K2 O2W 105.8(3) 1_465 .
O22 K2 W8 28.18(11) 2_566 2_566
O22 K2 W9 120.53(16) 2_566 1_465
O22 K2 Ce2 82.17(13) 2_566 1_455
O22 K2 K1 101.95(16) 2_566 .
O22 K2 O32 54.95(17) 2_566 2_566
O22 K2 O37 108.6(2) 2_566 1_455
O22 K2 Na3 77.95(14) 2_566 1_465
O22 K2 O11W 81.8(2) 2_566 2_666
Na3 K2 Ce2 155.38(10) 1_465 1_455
O11W K2 W8 94.9(2) 2_666 2_566
O11W K2 W9 63.52(17) 2_666 1_465
O11W K2 Ce2 128.1(2) 2_666 1_455
O11W K2 K1 161.6(2) 2_666 .
O11W K2 O37 148.9(2) 2_666 1_455
O11W K2 Na3 34.54(17) 2_666 1_465
O2W K2 W8 149.1(3) . 2_566
O2W K2 W9 100.9(3) . 1_465
O2W K2 Ce2 114.2(3) . 1_455
O2W K2 K1 54.4(3) . .
O2W K2 O32 128.3(3) . 2_566
O2W K2 O37 81.7(3) . 1_455
O2W K2 O22 137.3(3) . 2_566
O2W K2 Na3 90.4(3) . 1_465
O2W K2 O11W 110.9(4) . 2_666
W2 O6 W3 119.6(3) . .
W3 O13 W8 146.8(3) . .
Ce2 O35 Ce1 120.0(2) . .
Ce2 O35 Ce1 120.3(2) . 2_666
Ce1 O35 Ce1 109.2(2) 2_666 .
W9 O23 W8 116.5(3) . .
W1 O8 W9 149.3(3) . .
W6 O17 Ce2 104.8(2) . .
W5 O17 W6 145.7(3) . .
W5 O17 Ce2 104.4(2) . .
W5 O10 W2 157.6(3) . .
W9 O33 Ce2 136.4(3) . 2_666
W4 O34 W9 155.3(3) . .
W7 O12 K1 95.6(2) . .
W3 O12 W7 148.0(3) . .
W3 O12 K1 100.1(2) . .
W6 O19 W7 122.3(3) . .
W6 O11 W2 155.6(3) . .
W1 O9 W4 147.3(3) . .
W8 O27 W9 93.74(18) . .
Si1 O27 W8 130.1(3) . .
Si1 O27 W9 128.8(3) . .
W7 O31 Ce1 122.6(3) . 2_666
W4 O25 Ce1 92.18(16) . .
W5 O25 W4 90.30(16) . .
W5 O25 Ce1 96.51(16) . .
Si1 O25 W4 123.2(3) . .
Si1 O25 W5 125.0(3) . .
Si1 O25 Ce1 121.1(3) . .
W8 O32 Ce2 134.6(3) . 2_666
W8 O32 K2 96.4(2) . 2_566
Ce2 O32 K2 115.4(2) 2_666 2_566
W6 O30 Ce2 105.3(2) . .
W6 O30 Ce1 117.8(2) . 2_666
Ce1 O30 Ce2 100.7(2) 2_666 .
W8 O21 W7 154.9(3) . .
W5 O15 W4 122.2(3) . .
W3 O7 W1 91.29(17) . .
W2 O7 W1 91.55(19) . .
W2 O7 W3 92.05(19) . .
Si1 O7 W1 122.7(3) . .
Si1 O7 W3 122.4(3) . .
Si1 O7 W2 127.0(3) . .
W5 O29 Ce2 105.1(2) . .
W5 O29 Ce1 117.9(2) . .
Ce1 O29 Ce2 100.77(18) . .
W1 O4 W3 120.2(3) . .
W4 O28 Ce1 124.0(3) . .
W6 O26 W7 90.24(17) . .
W6 O26 Ce1 96.68(17) . 2_666
W7 O26 Ce1 92.57(17) . 2_666
Si1 O26 W6 124.7(3) . .
Si1 O26 W7 123.7(3) . .
Si1 O26 Ce1 120.5(3) . 2_666
W2 O5 W1 120.4(3) . .
W7 O20 K1 112.1(3) . .
W7 O20 K2 145.9(3) . .
K2 O20 K1 93.6(2) . .
W5 O16 K1 135.5(3) . 1_655
Ce2 O37 K1 126.9(3) . 1_655
Ce2 O37 K2 104.2(2) . 1_655
K1 O37 K2 84.27(18) 1_655 1_655
C1 O37 Ce2 92.1(5) . .
C1 O37 K1 136.9(6) . 1_655
C1 O37 K2 105.1(5) . 1_655
W9 O24 K2 130.1(3) . 1_645
W8 O22 K2 98.4(3) . 2_566
W2 O2 K1 133.1(3) . 2_567
C1 O36 Ce2 94.6(6) . .
W4 O14 Na2 136.7(3) . .
W3 O3 K1 105.5(3) . .
O37 C1 Ce2 61.0(5) . .
O37 C1 C2 119.4(9) . .
O36 C1 Ce2 58.9(5) . .
O36 C1 O37 119.9(9) . .
O36 C1 C2 120.7(9) . .
C2 C1 Ce2 179.0(7) . .
C1 C2 C3 110.5(9) . .
C4 C3 C2 109.6(11) . .
C5 C4 C3 113.6(15) . .
K2 Na3 K2 180.0 1_645 2_666
Na2 Na3 K2 90.43(10) . 1_645
Na2 Na3 K2 89.57(10) 2_756 1_645
Na2 Na3 K2 89.57(10) . 2_666
Na2 Na3 K2 90.43(10) 2_756 2_666
Na2 Na3 Na2 180.0 . 2_756
O10W Na3 K2 63.47(18) 2_756 2_666
O10W Na3 K2 116.53(18) . 2_666
O10W Na3 K2 116.53(18) 2_756 1_645
O10W Na3 K2 63.47(18) . 1_645
O10W Na3 Na2 43.9(2) 2_756 .
O10W Na3 Na2 136.1(2) . .
O10W Na3 Na2 43.9(2) . 2_756
O10W Na3 Na2 136.1(2) 2_756 2_756
O10W Na3 O10W 180.0 . 2_756
O10W Na3 O9W 94.9(3) . .
O10W Na3 O9W 85.1(3) . 2_756
O10W Na3 O9W 94.9(3) 2_756 2_756
O10W Na3 O9W 85.1(3) 2_756 .
O10W Na3 O11W 99.5(3) . .
O10W Na3 O11W 80.5(3) . 2_756
O10W Na3 O11W 80.5(3) 2_756 .
O10W Na3 O11W 99.5(3) 2_756 2_756
O9W Na3 K2 56.1(2) . 1_645
O9W Na3 K2 56.1(2) 2_756 2_666
O9W Na3 K2 123.9(2) 2_756 1_645
O9W Na3 K2 123.9(2) . 2_666
O9W Na3 Na2 137.6(2) 2_756 .
O9W Na3 Na2 137.6(2) . 2_756
O9W Na3 Na2 42.4(2) 2_756 2_756
O9W Na3 Na2 42.4(2) . .
O9W Na3 O9W 180.0(2) . 2_756
O11W Na3 K2 45.0(2) . 2_666
O11W Na3 K2 45.0(2) 2_756 1_645
O11W Na3 K2 135.0(2) . 1_645
O11W Na3 K2 135.0(2) 2_756 2_666
O11W Na3 Na2 106.3(2) . 2_756
O11W Na3 Na2 73.7(2) . .
O11W Na3 Na2 106.3(2) 2_756 .
O11W Na3 Na2 73.7(2) 2_756 2_756
O11W Na3 O9W 93.0(3) . 2_756
O11W Na3 O9W 87.0(3) 2_756 2_756
O11W Na3 O9W 87.0(3) . .
O11W Na3 O9W 93.0(3) 2_756 .
O11W Na3 O11W 180.0 . 2_756
O14 Na2 Na3 82.9(2) . .
O14 Na2 O8W 74.2(4) . .
O10W Na2 O14 82.0(3) 2_756 .
O10W Na2 Na3 40.76(19) 2_756 .
O10W Na2 O8W 155.3(5) 2_756 .
O9W Na2 O14 75.5(3) . .
O9W Na2 Na3 46.0(2) . .
O9W Na2 O10W 85.6(3) . 2_756
O9W Na2 O12W 102.9(4) . .
O9W Na2 O6W 159.9(4) . .
O9W Na2 O8W 94.7(6) . .
O12W Na2 O14 177.2(4) . .
O12W Na2 Na3 94.3(3) . .
O12W Na2 O10W 95.5(3) . 2_756
O12W Na2 O8W 108.4(5) . .
O6W Na2 O14 85.6(3) . .
O6W Na2 Na3 125.6(3) . .
O6W Na2 O10W 85.0(3) . 2_756
O6W Na2 O12W 95.6(3) . .
O6W Na2 O8W 86.6(6) . .
O8W Na2 Na3 139.0(5) . .
Na3 O10W Na2 95.3(3) . 2_756
Na2 O9W Na3 91.6(3) . .
Na3 O11W K2 100.4(3) . 2_666
Na1 O8W Na2 121.4(6) . .
O8W Na1 O8W 180.0 2_757 .
O8W Na1 O7W 88.8(4) . .
O8W Na1 O7W 88.8(4) 2_757 2_757
O8W Na1 O7W 91.2(4) . 2_757
O8W Na1 O7W 91.1(4) 2_757 .
O8W Na1 O5W 71.3(6) 2_757 .
O8W Na1 O5W 71.3(6) . 2_757
O8W Na1 O5W 108.7(6) . .
O8W Na1 O5W 108.7(6) 2_757 2_757
O7W Na1 O7W 180.0 2_757 .
O7W Na1 O5W 100.1(4) . 2_757
O7W Na1 O5W 79.9(4) . .
O7W Na1 O5W 100.1(4) 2_757 .
O7W Na1 O5W 79.9(4) 2_757 2_757
O5W Na1 O5W 180.0 . 2_757
K2 O2W K1 81.9(3) . .
C4 C5 N1 120.5(17) . .

loop_
_geom_bond_atom_site_label_1
_geom_bond_atom_site_label_2
_geom_bond_distance
_geom_bond_site_symmetry_2
W6 Ce2 3.5186(6) .
W6 Ce1 3.6877(6) 2_666
W6 O17 1.996(5) .
W6 O19 1.905(5) .
W6 O11 1.892(5) .
W6 O30 1.898(5) .
W6 O26 2.366(5) .
W6 O18 1.712(6) .
W8 K2 3.616(4) 2_566
W8 O13 2.046(6) .
W8 O23 1.951(5) .
W8 O27 2.217(5) .
W8 O32 1.799(6) .
W8 O21 1.880(6) .
W8 O22 1.726(5) .
W4 Ce1 3.5967(6) .
W4 O34 1.883(5) .
W4 O9 1.952(5) .
W4 O25 2.379(5) .
W4 O15 1.959(5) .
W4 O28 1.846(6) .
W4 O14 1.717(5) .
W9 K2 4.087(4) 1_645
W9 O23 1.915(5) .
W9 O8 2.035(6) .
W9 O33 1.822(6) .
W9 O34 1.921(5) .
W9 O27 2.287(5) .
W9 O24 1.712(6) .
W7 Ce1 3.5882(6) 2_666
W7 K1 3.896(3) .
W7 O12 1.980(5) .
W7 O19 1.947(5) .
W7 O31 1.802(6) .
W7 O21 1.916(6) .
W7 O26 2.395(5) .
W7 O20 1.716(5) .
W1 O8 1.834(6) .
W1 O9 1.895(5) .
W1 O7 2.350(5) .
W1 O4 1.937(5) .
W1 O5 1.985(6) .
W1 O1 1.716(6) .
W5 Ce2 3.4991(6) .
W5 O17 1.983(5) .
W5 O10 1.880(5) .
W5 O25 2.367(5) .
W5 O15 1.884(5) .
W5 O29 1.895(5) .
W5 O16 1.720(5) .
W3 K1 3.956(4) .
W3 O6 1.996(5) .
W3 O13 1.833(6) .
W3 O12 1.880(5) .
W3 O7 2.348(5) .
W3 O4 1.938(5) .
W3 O3 1.718(6) .
W2 O6 1.887(5) .
W2 O10 1.928(5) .
W2 O11 1.946(5) .
W2 O7 2.316(6) .
W2 O5 1.868(6) .
W2 O2 1.723(6) .
Ce2 Ce1 3.7753(6) 2_666
Ce2 O35 2.146(5) .
Ce2 O17 2.432(5) .
Ce2 O33 2.250(5) 2_666
Ce2 O32 2.303(5) 2_666
Ce2 O30 2.505(5) .
Ce2 O29 2.488(5) .
Ce2 O37 2.471(6) .
Ce2 O36 2.427(6) .
Ce2 C1 2.824(10) .
Ce1 W6 3.6876(6) 2_666
Ce1 W7 3.5882(6) 2_666
Ce1 Ce1 3.6160(9) 2_666
Ce1 O35 2.228(5) .
Ce1 O35 2.207(5) 2_666
Ce1 O31 2.280(5) 2_666
Ce1 O25 2.609(5) .
Ce1 O30 2.399(5) 2_666
Ce1 O29 2.429(5) .
Ce1 O28 2.222(5) .
Ce1 O26 2.566(5) 2_666
Si1 O27 1.616(5) .
Si1 O25 1.637(5) .
Si1 O7 1.644(6) .
Si1 O26 1.634(5) .
K1 K2 4.165(5) .
K1 O12 3.166(6) .
K1 O20 2.911(7) .
K1 O16 2.803(6) 1_455
K1 O37 3.068(7) 1_455
K1 O2 2.952(7) 2_567
K1 O3 3.135(7) .
K1 O4W 2.852(9) 1_455
K1 O2W 3.421(15) .
K1 O1W 3.322(16) .
K2 W8 3.616(4) 2_566
K2 W9 4.087(4) 1_465
K2 Ce2 4.446(4) 1_455
K2 O32 2.942(7) 2_566
K2 O20 2.803(7) .
K2 O37 3.140(8) 1_455
K2 O24 2.769(7) 1_465
K2 O22 2.935(7) 2_566
K2 Na3 4.227(4) 1_465
K2 O11W 3.040(11) 2_666
K2 O2W 2.908(12) .
O35 Ce1 2.208(5) 2_666
O33 Ce2 2.250(5) 2_666
O31 Ce1 2.280(5) 2_666
O32 Ce2 2.303(5) 2_666
O32 K2 2.942(7) 2_566
O30 Ce1 2.399(5) 2_666
O26 Ce1 2.566(5) 2_666
O16 K1 2.803(6) 1_655
O37 K1 3.068(7) 1_655
O37 K2 3.140(8) 1_655
O37 C1 1.281(11) .
O24 K2 2.769(7) 1_645
O22 K2 2.935(7) 2_566
O2 K1 2.952(7) 2_567
O36 C1 1.260(11) .
O14 Na2 2.509(7) .
C1 C2 1.497(14) .
C2 C3 1.553(16) .
C3 C4 1.545(18) .
C4 C5 1.36(2) .
Na3 K2 4.227(4) 2_666
Na3 K2 4.227(4) 1_645
Na3 Na2 3.538(6) 2_756
Na3 Na2 3.538(6) .
Na3 O10W 2.320(7) 2_756
Na3 O10W 2.320(7) .
Na3 O9W 2.546(9) 2_756
Na3 O9W 2.546(9) .
Na3 O11W 2.437(9) 2_756
Na3 O11W 2.437(9) .
Na2 O10W 2.466(10) 2_756
Na2 O9W 2.386(10) .
Na2 O12W 2.461(10) .
Na2 O6W 2.399(11) .
Na2 O8W 2.537(14) .
O10W Na2 2.466(10) 2_756
O11W K2 3.040(11) 2_666
O8W Na1 2.327(13) .
Na1 O8W 2.327(13) 2_757
Na1 O7W 2.342(11) .
Na1 O7W 2.342(11) 2_757
Na1 O5W 2.737(13) .
Na1 O5W 2.737(13) 2_757
O4W K1 2.852(9) 1_655
N1 C5 1.47(2) .
